data_1551503
loop_
_publ_author_name
'Bo Xiao'
'Peter J. Byrne'
'Paul S. Wheatley'
'David S. Wragg'
'Xuebo Zhao'
'Ashleigh J. Fletcher'
'K. Mark Thomas'
'Lars Peters'
'John S. O. Evans'
'John E. Warren'
'Wuzong Zhou'
'Russell E. Morris'

_publ_section_title
;
 Chemically blockable transformation and ultraselective low-pressure gas
 adsorption in a non-porous metal organic framework
;
_journal_name_full 'Nature Chemistry'
_journal_page_first 289
_journal_page_last 294
_journal_paper_doi 10.1038/nchem.254
_journal_volume 1
_journal_year 2009
_chemical_formula_moiety 'C13 H8 Cu2 N O8 S, H2 O'
_chemical_formula_sum 'C13 H10 Cu2 N O9 S'
_chemical_formula_weight 483.36
_chemical_name_common Cu-SIP-3-pyridine
_space_group_IT_number 14
_space_group_name_Hall '-P 2yn'
_space_group_name_H-M_alt 'P 1 21/n 1'
_symmetry_cell_setting monoclinic
_symmetry_space_group_name_H-M 'P 1 21/n 1'
_atom_sites_solution_hydrogens geom
_atom_sites_solution_primary direct
_atom_sites_solution_secondary difmap
_cell_angle_alpha 90.00
_cell_angle_beta 90.778(7)
_cell_angle_gamma 90.00
_cell_formula_units_Z 4
_cell_length_a 7.492(4)
_cell_length_b 18.289(9)
_cell_length_c 10.942(6)
_cell_measurement_reflns_used 2074
_cell_measurement_temperature 100(2)
_cell_measurement_theta_max 28.9824
_cell_measurement_theta_min 2.8355
_cell_volume 1499.1(14)
_computing_cell_refinement 'Bruker APEX'
_computing_data_collection 'Bruker APEX'
_computing_data_reduction 'Bruker APEX'
_computing_molecular_graphics Diamond
_computing_structure_refinement 'SHELXL-97 (Sheldrick, 1997)'
_computing_structure_solution 'SHELXS-97 (Sheldrick, 1997)'
_diffrn_ambient_temperature 100(2)
_diffrn_measured_fraction_theta_full 0.878
_diffrn_measured_fraction_theta_max 0.878
_diffrn_measurement_device_type 'APEX CCD'
_diffrn_measurement_method 'phi and omega scans'
_diffrn_radiation_monochromator 'silicon (111)'
_diffrn_radiation_source 'SRS station 9.8'
_diffrn_radiation_type Synchrotron
_diffrn_radiation_wavelength 0.69420
_diffrn_reflns_av_R_equivalents 0.1048
_diffrn_reflns_av_sigmaI/netI 0.1132
_diffrn_reflns_limit_h_max 9
_diffrn_reflns_limit_h_min -10
_diffrn_reflns_limit_k_max 24
_diffrn_reflns_limit_k_min -25
_diffrn_reflns_limit_l_max 15
_diffrn_reflns_limit_l_min -15
_diffrn_reflns_number 8219
_diffrn_reflns_theta_full 30.32
_diffrn_reflns_theta_max 30.32
_diffrn_reflns_theta_min 2.84
_exptl_absorpt_coefficient_mu 3.031
_exptl_absorpt_correction_T_max 30.32
_exptl_absorpt_correction_T_min 2.84
_exptl_absorpt_correction_type empirical
_exptl_crystal_colour Blue
_exptl_crystal_density_diffrn 2.141
_exptl_crystal_density_method 'not measured'
_exptl_crystal_description prism
_exptl_crystal_F_000 964
_exptl_crystal_size_max 0.04
_exptl_crystal_size_mid 0.02
_exptl_crystal_size_min 0.01
_refine_diff_density_max 1.709
_refine_diff_density_min -1.513
_refine_diff_density_rms 0.197
_refine_ls_extinction_method none
_refine_ls_goodness_of_fit_ref 1.074
_refine_ls_hydrogen_treatment mixed
_refine_ls_matrix_type full
_refine_ls_number_parameters 243
_refine_ls_number_reflns 4236
_refine_ls_number_restraints 0
_refine_ls_restrained_S_all 1.074
_refine_ls_R_factor_all 0.1210
_refine_ls_R_factor_gt 0.0734
_refine_ls_shift/su_max 0.004
_refine_ls_shift/su_mean 0.000
_refine_ls_structure_factor_coef Fsqd
_refine_ls_weighting_details 'calc w=1/[\s^2^(Fo^2^)+(0.1051P)^2^+0.7355P] where P=(Fo^2^+2Fc^2^)/3'
_refine_ls_weighting_scheme calc
_refine_ls_wR_factor_gt 0.1869
_refine_ls_wR_factor_ref 0.2068
_reflns_number_gt 2509
_reflns_number_total 4236
_reflns_threshold_expression >2sigma(I)
_cod_data_source_file nchem.254-s4.cif
_cod_data_source_block Cu-SIP-Pyridine
_cod_depositor_comments
;
The following automatic conversions were performed:

data item '_exptl_absorpt_correction_type' value 'Empirical' was
changed to 'empirical' in accordance with the built-in table derived
from the CIF Core dictionary named 'cif_core.dic' version 2.4.5 last
updated on 2014-11-21.

Automatic conversion script
Id: cif_fix_values 6909 2019-04-08 15:41:33Z antanas 
;
_cod_original_cell_volume 1499.2(13)
_cod_original_sg_symbol_H-M P21/n
_cod_database_code 1551503

loop_
_symmetry_equiv_pos_as_xyz
'x, y, z'
'-x+1/2, y+1/2, -z+1/2'
'-x, -y, -z'
'x-1/2, -y-1/2, z-1/2'

loop_
_atom_site_label
_atom_site_type_symbol
_atom_site_fract_x
_atom_site_fract_y
_atom_site_fract_z
_atom_site_U_iso_or_equiv
_atom_site_adp_type
_atom_site_occupancy
_atom_site_symmetry_multiplicity
_atom_site_calc_flag
_atom_site_refinement_flags
_atom_site_disorder_assembly
_atom_site_disorder_group
Cu1 Cu 0.95031(12) 0.05969(4) 0.58331(8) 0.0244(2) Uani 1 1 d . . .
Cu2 Cu 0.84079(12) 0.08323(4) 0.28829(8) 0.0240(2) Uani 1 1 d . . .
S3 S 0.8009(3) 0.42132(9) 0.78290(16) 0.0261(4) Uani 1 1 d . . .
O1 O 0.9726(7) 0.3971(3) 0.8307(5) 0.0314(12) Uani 1 1 d . . .
O2 O 0.7903(8) 0.5007(3) 0.7657(5) 0.0368(14) Uani 1 1 d . . .
O3 O 0.6508(7) 0.3940(3) 0.8534(5) 0.0341(13) Uani 1 1 d . . .
O4 O 0.8603(7) 0.0164(2) 0.4310(4) 0.0242(11) Uani 1 1 d . . .
O5 O 0.8124(7) 0.1730(2) 0.3803(4) 0.0271(11) Uani 1 1 d . . .
O6 O 0.6359(7) 0.5010(3) 0.3256(4) 0.0281(12) Uani 1 1 d . . .
O7 O 0.5564(7) 0.3976(3) 0.2260(4) 0.0270(11) Uani 1 1 d . . .
O8 O 0.8063(7) 0.1489(3) 0.5820(4) 0.0257(11) Uani 1 1 d . . .
C1 C 0.7712(9) 0.3798(4) 0.6361(6) 0.0217(13) Uani 1 1 d . . .
C2 C 0.7098(10) 0.4216(4) 0.5390(6) 0.0239(14) Uani 1 1 d . . .
H2 H 0.6920 0.4727 0.5489 0.029 Uiso 1 1 calc R . .
C3 C 0.6741(9) 0.3885(4) 0.4264(6) 0.0225(14) Uani 1 1 d . . .
C4 C 0.6935(10) 0.3134(4) 0.4156(6) 0.0229(14) Uani 1 1 d . . .
H4 H 0.6620 0.2904 0.3404 0.028 Uiso 1 1 calc R . .
C5 C 0.7578(10) 0.2707(4) 0.5116(6) 0.0243(14) Uani 1 1 d . . .
C6 C 0.7983(9) 0.3041(4) 0.6232(6) 0.0221(14) Uani 1 1 d . . .
H6 H 0.8436 0.2760 0.6898 0.027 Uiso 1 1 calc R . .
C7 C 0.7939(9) 0.1907(4) 0.4892(6) 0.0231(14) Uani 1 1 d . . .
C8 C 0.6979(11) 0.1124(4) 0.0398(7) 0.0305(16) Uani 1 1 d . . .
H8 H 0.6655 0.0623 0.0443 0.037 Uiso 1 1 calc R . .
N1 N 0.7856(8) 0.1431(3) 0.1380(5) 0.0247(12) Uani 1 1 d . . .
C9 C 0.6543(10) 0.1504(4) -0.0649(7) 0.0317(17) Uani 1 1 d . . .
H9 H 0.5981 0.1265 -0.1322 0.038 Uiso 1 1 calc R . .
C10 C 0.6942(11) 0.2245(5) -0.0700(7) 0.0335(17) Uani 1 1 d . . .
H10 H 0.6625 0.2524 -0.1402 0.040 Uiso 1 1 calc R . .
C11 C 0.7810(11) 0.2573(4) 0.0285(7) 0.0321(17) Uani 1 1 d . . .
H11 H 0.8092 0.3079 0.0271 0.038 Uiso 1 1 calc R . .
C12 C 0.8257(10) 0.2145(4) 0.1289(6) 0.0283(16) Uani 1 1 d . . .
H12 H 0.8880 0.2370 0.1951 0.034 Uiso 1 1 calc R . .
C14 C 0.6173(9) 0.4338(4) 0.3179(6) 0.0239(14) Uani 1 1 d . . .
O1W O 0.4289(8) 0.0670(3) 0.5878(6) 0.0295(12) Uani 1 1 d . . .
H1W H 0.491(10) 0.081(4) 0.529(8) 0.02(2) Uiso 1 1 d . . .
H2W H 0.492(14) 0.062(6) 0.637(10) 0.05(3) Uiso 1 1 d . . .

loop_
_atom_site_aniso_label
_atom_site_aniso_U_11
_atom_site_aniso_U_22
_atom_site_aniso_U_33
_atom_site_aniso_U_23
_atom_site_aniso_U_13
_atom_site_aniso_U_12
Cu1 0.0331(5) 0.0164(4) 0.0233(4) -0.0009(3) -0.0162(3) 0.0019(3)
Cu2 0.0352(5) 0.0153(4) 0.0212(4) 0.0004(3) -0.0126(3) 0.0005(3)
S3 0.0343(10) 0.0217(8) 0.0219(8) -0.0027(6) -0.0136(7) 0.0033(7)
O1 0.037(3) 0.030(3) 0.027(3) -0.002(2) -0.016(2) 0.005(2)
O2 0.056(4) 0.017(2) 0.037(3) 0.000(2) -0.026(3) 0.000(2)
O3 0.037(3) 0.038(3) 0.027(3) -0.006(2) -0.009(2) 0.003(2)
O4 0.032(3) 0.017(2) 0.023(2) -0.0012(17) -0.016(2) 0.0008(19)
O5 0.045(3) 0.017(2) 0.019(2) -0.0016(18) -0.008(2) 0.003(2)
O6 0.046(3) 0.014(2) 0.023(3) 0.0036(18) -0.013(2) 0.000(2)
O7 0.039(3) 0.020(2) 0.022(2) 0.0013(18) -0.019(2) -0.002(2)
O8 0.037(3) 0.020(2) 0.020(2) 0.0042(18) -0.008(2) 0.000(2)
C1 0.027(3) 0.019(3) 0.019(3) 0.002(2) -0.009(2) 0.001(3)
C2 0.030(4) 0.015(3) 0.026(3) 0.002(2) -0.013(3) 0.001(3)
C3 0.025(3) 0.018(3) 0.025(3) 0.000(2) -0.010(3) 0.002(2)
C4 0.031(4) 0.023(3) 0.015(3) 0.002(2) -0.009(3) -0.002(3)
C5 0.032(4) 0.019(3) 0.022(3) 0.002(2) -0.007(3) 0.001(3)
C6 0.027(4) 0.022(3) 0.018(3) 0.002(2) -0.006(2) 0.002(3)
C7 0.024(3) 0.020(3) 0.025(3) 0.001(2) -0.009(3) -0.001(3)
C8 0.037(4) 0.024(4) 0.031(4) 0.002(3) -0.008(3) 0.000(3)
N1 0.040(4) 0.018(3) 0.016(3) 0.001(2) -0.004(2) 0.003(2)
C9 0.036(4) 0.034(4) 0.025(4) -0.004(3) -0.009(3) 0.002(3)
C10 0.030(4) 0.040(4) 0.030(4) 0.008(3) -0.008(3) 0.004(3)
C11 0.038(4) 0.024(4) 0.034(4) 0.013(3) -0.004(3) -0.001(3)
C12 0.038(4) 0.028(4) 0.019(3) -0.003(3) -0.010(3) 0.003(3)
C14 0.024(3) 0.028(4) 0.019(3) -0.001(3) -0.011(3) 0.004(3)
O1W 0.035(3) 0.027(3) 0.027(3) 0.007(2) -0.010(2) -0.003(2)

loop_
_atom_type_symbol
_atom_type_description
_atom_type_scat_dispersion_real
_atom_type_scat_dispersion_imag
_atom_type_scat_source
C C 0.0033 0.0016 'International Tables Vol C Tables 4.2.6.8 and 6.1.1.4'
H H 0.0000 0.0000 'International Tables Vol C Tables 4.2.6.8 and 6.1.1.4'
N N 0.0061 0.0033 'International Tables Vol C Tables 4.2.6.8 and 6.1.1.4'
O O 0.0106 0.0060 'International Tables Vol C Tables 4.2.6.8 and 6.1.1.4'
S S 0.1246 0.1234 'International Tables Vol C Tables 4.2.6.8 and 6.1.1.4'
Cu Cu 0.3201 1.2651 'International Tables Vol C Tables 4.2.6.8 and 6.1.1.4'

loop_
_geom_angle_atom_site_label_1
_geom_angle_atom_site_label_2
_geom_angle_atom_site_label_3
_geom_angle
_geom_angle_site_symmetry_1
_geom_angle_site_symmetry_3
O7 Cu1 O8 83.5(2) 4_666 .
O7 Cu1 O4 175.4(2) 4_666 .
O8 Cu1 O4 98.50(19) . .
O7 Cu1 O4 93.5(2) 4_666 3_756
O8 Cu1 O4 166.9(2) . 3_756
O4 Cu1 O4 83.59(19) . 3_756
O7 Cu1 Cu1 134.70(16) 4_666 3_756
O8 Cu1 Cu1 139.26(14) . 3_756
O4 Cu1 Cu1 42.29(14) . 3_756
O4 Cu1 Cu1 41.30(12) 3_756 3_756
O5 Cu2 O6 171.9(2) . 2_645
O5 Cu2 O4 96.9(2) . .
O6 Cu2 O4 91.2(2) 2_645 .
O5 Cu2 N1 86.6(2) . .
O6 Cu2 N1 85.2(2) 2_645 .
O4 Cu2 N1 171.2(2) . .
O1 S3 O3 113.0(3) . .
O1 S3 O2 113.2(3) . .
O3 S3 O2 111.4(4) . .
O1 S3 C1 107.1(3) . .
O3 S3 C1 104.0(3) . .
O2 S3 C1 107.4(3) . .
Cu1 O4 Cu2 116.2(2) . .
Cu1 O4 Cu1 96.41(19) . 3_756
Cu2 O4 Cu1 114.3(3) . 3_756
C7 O5 Cu2 137.1(4) . .
C14 O6 Cu2 136.6(5) . 2_655
C14 O7 Cu1 124.7(4) . 4_565
C7 O8 Cu1 122.7(5) . .
C2 C1 C6 121.0(6) . .
C2 C1 S3 119.5(5) . .
C6 C1 S3 119.4(5) . .
C1 C2 C3 119.7(6) . .
C1 C2 H2 120.1 . .
C3 C2 H2 120.1 . .
C4 C3 C2 119.1(6) . .
C4 C3 C14 120.5(6) . .
C2 C3 C14 120.4(6) . .
C3 C4 C5 121.8(6) . .
C3 C4 H4 119.1 . .
C5 C4 H4 119.1 . .
C4 C5 C6 119.1(6) . .
C4 C5 C7 118.9(6) . .
C6 C5 C7 121.9(6) . .
C5 C6 C1 119.2(6) . .
C5 C6 H6 120.4 . .
C1 C6 H6 120.4 . .
O5 C7 O8 126.8(6) . .
O5 C7 C5 115.5(6) . .
O8 C7 C5 117.6(6) . .
N1 C8 C9 123.4(7) . .
N1 C8 H8 118.3 . .
C9 C8 H8 118.3 . .
C12 N1 C8 116.4(6) . .
C12 N1 Cu2 123.0(4) . .
C8 N1 Cu2 120.5(5) . .
C8 C9 C10 118.6(7) . .
C8 C9 H9 120.7 . .
C10 C9 H9 120.7 . .
C11 C10 C9 119.3(7) . .
C11 C10 H10 120.4 . .
C9 C10 H10 120.3 . .
C12 C11 C10 118.5(7) . .
C12 C11 H11 120.7 . .
C10 C11 H11 120.7 . .
N1 C12 C11 123.7(6) . .
N1 C12 H12 118.2 . .
C11 C12 H12 118.2 . .
O6 C14 O7 127.2(6) . .
O6 C14 C3 117.5(6) . .
O7 C14 C3 115.4(6) . .
H1W O1W H2W 105(10) . .

loop_
_geom_bond_atom_site_label_1
_geom_bond_atom_site_label_2
_geom_bond_distance
_geom_bond_site_symmetry_2
Cu1 O7 1.910(4) 4_666
Cu1 O8 1.957(5) .
Cu1 O4 1.957(4) .
Cu1 O4 1.995(5) 3_756
Cu1 Cu1 2.947(2) 3_756
Cu2 O5 1.938(5) .
Cu2 O6 1.963(5) 2_645
Cu2 O4 1.987(5) .
Cu2 N1 2.014(5) .
S3 O1 1.452(5) .
S3 O3 1.460(6) .
S3 O2 1.466(5) .
S3 C1 1.788(7) .
O4 Cu1 1.995(5) 3_756
O5 C7 1.245(8) .
O6 C14 1.240(8) .
O6 Cu2 1.963(5) 2_655
O7 C14 1.282(7) .
O7 Cu1 1.910(4) 4_565
O8 C7 1.274(8) .
C1 C2 1.382(8) .
C1 C6 1.408(9) .
C2 C3 1.396(9) .
C2 H2 0.9500 .
C3 C4 1.386(9) .
C3 C14 1.505(9) .
C4 C5 1.389(8) .
C4 H4 0.9500 .
C5 C6 1.395(9) .
C5 C7 1.508(9) .
C6 H6 0.9500 .
C8 N1 1.372(9) .
C8 C9 1.375(10) .
C8 H8 0.9500 .
N1 C12 1.345(9) .
C9 C10 1.388(11) .
C9 H9 0.9500 .
C10 C11 1.387(11) .
C10 H10 0.9500 .
C11 C12 1.386(9) .
C11 H11 0.9500 .
C12 H12 0.9500 .
O1W H1W 0.84(8) .
O1W H2W 0.72(11) .
